data_4068177
loop_
_publ_author_name
'Scharf, Adam'
'Goldberg, Israel'
'Vigalok, Arkadi'

_publ_section_title
;
 Palladium-Assisted Room-Temperature Nucleophilic Substitution of an
 Unactivated Aryl Fluoride
;
_journal_issue 4
_journal_name_full Organometallics
_journal_page_first 1275
_journal_paper_doi 10.1021/om201175d
_journal_volume 31
_journal_year 2012
_chemical_formula_moiety 'C25 H32 F N O P Pd, B F4'
_chemical_formula_sum 'C25 H32 B F5 N O P Pd'
_chemical_formula_weight 605.70
_chemical_name_systematic
; 
 ? 
;
_space_group_IT_number 61
_symmetry_cell_setting orthorhombic
_symmetry_space_group_name_Hall '-P 2ac 2ab'
_symmetry_space_group_name_H-M 'P b c a'
_atom_sites_solution_hydrogens geom
_atom_sites_solution_primary direct
_atom_sites_solution_secondary difmap
_audit_creation_method SHELXL-97
_cell_angle_alpha 90.00
_cell_angle_beta 90.00
_cell_angle_gamma 90.00
_cell_formula_units_Z 8
_cell_length_a 11.4220(2)
_cell_length_b 20.0331(5)
_cell_length_c 22.3063(5)
_cell_measurement_reflns_used 6116
_cell_measurement_temperature 110(2)
_cell_measurement_theta_max 27.51
_cell_measurement_theta_min 2.41
_cell_volume 5104.08(19)
_computing_cell_refinement Denzo
_computing_data_collection 'Collect, Nonius B.V.'
_computing_data_reduction 'Denzo & Scalepack'
_computing_structure_refinement 'SHELXL-97 (Sheldrick, 1997)'
_computing_structure_solution SIR-97
_diffrn_ambient_temperature 110(2)
_diffrn_detector_area_resol_mean 12.8
_diffrn_measured_fraction_theta_full 0.999
_diffrn_measured_fraction_theta_max 0.999
_diffrn_measurement_device_type 'Nonius KappaCCD'
_diffrn_measurement_method '1 deg. \w scans'
_diffrn_radiation_monochromator graphite
_diffrn_radiation_source 'fine-focus sealed tube'
_diffrn_radiation_type MoK\a
_diffrn_radiation_wavelength 0.71073
_diffrn_reflns_av_R_equivalents 0.0720
_diffrn_reflns_av_sigmaI/netI 0.0555
_diffrn_reflns_limit_h_max 13
_diffrn_reflns_limit_h_min 0
_diffrn_reflns_limit_k_max 23
_diffrn_reflns_limit_k_min 0
_diffrn_reflns_limit_l_max 26
_diffrn_reflns_limit_l_min 0
_diffrn_reflns_number 20643
_diffrn_reflns_theta_full 25.03
_diffrn_reflns_theta_max 25.03
_diffrn_reflns_theta_min 2.25
_diffrn_standards_number 0
_exptl_absorpt_coefficient_mu 0.845
_exptl_absorpt_correction_T_max 0.9202
_exptl_absorpt_correction_T_min 0.7285
_exptl_absorpt_correction_type multi-scan
_exptl_absorpt_process_details 'Blessing, 1995'
_exptl_crystal_colour yellow
_exptl_crystal_density_diffrn 1.576
_exptl_crystal_density_method 'not measured'
_exptl_crystal_description plate
_exptl_crystal_F_000 2464
_exptl_crystal_size_max 0.40
_exptl_crystal_size_mid 0.25
_exptl_crystal_size_min 0.10
_refine_diff_density_max 0.788
_refine_diff_density_min -0.670
_refine_diff_density_rms 0.105
_refine_ls_extinction_method none
_refine_ls_goodness_of_fit_ref 1.114
_refine_ls_hydrogen_treatment constr
_refine_ls_matrix_type full
_refine_ls_number_parameters 323
_refine_ls_number_reflns 4499
_refine_ls_number_restraints 0
_refine_ls_restrained_S_all 1.114
_refine_ls_R_factor_all 0.0837
_refine_ls_R_factor_gt 0.0641
_refine_ls_shift/su_max 0.001
_refine_ls_shift/su_mean 0.000
_refine_ls_structure_factor_coef Fsqd
_refine_ls_weighting_details 'calc w=1/[\s^2^(Fo^2^)+(0.0064P)^2^+7.1879P] where P=(Fo^2^+2Fc^2^)/3'
_refine_ls_weighting_scheme calc
_refine_ls_wR_factor_gt 0.1034
_refine_ls_wR_factor_ref 0.1102
_reflns_number_gt 3721
_reflns_number_total 4499
_reflns_threshold_expression >2sigma(I)
_cod_data_source_file om201175d_si_002.cif
_cod_data_source_block ar61
_cod_original_sg_symbol_H-M 'P bca'
_cod_database_code 4068177

loop_
_symmetry_equiv_pos_as_xyz
'x, y, z'
'-x+1/2, -y, z+1/2'
'x+1/2, -y+1/2, -z'
'-x, y+1/2, -z+1/2'
'-x, -y, -z'
'x-1/2, y, -z-1/2'
'-x-1/2, y-1/2, z'
'x, -y-1/2, z-1/2'

loop_
_atom_site_label
_atom_site_type_symbol
_atom_site_fract_x
_atom_site_fract_y
_atom_site_fract_z
_atom_site_U_iso_or_equiv
_atom_site_adp_type
_atom_site_occupancy
_atom_site_symmetry_multiplicity
_atom_site_calc_flag
_atom_site_refinement_flags
Pd1 Pd 0.72324(4) 0.01802(2) 0.603848(17) 0.01364(13) Uani 1 1 d .
P2 P 0.62835(12) 0.11180(7) 0.62453(6) 0.0143(3) Uani 1 1 d .
N3 N 0.7756(4) 0.0669(2) 0.52739(19) 0.0157(10) Uani 1 1 d .
O4 O 0.8132(3) -0.06084(18) 0.55157(16) 0.0168(8) Uani 1 1 d .
C5 C 0.8249(6) -0.1317(3) 0.5647(3) 0.0237(14) Uani 1 1 d .
H5A H 0.7813 -0.1576 0.5349 0.036 Uiso 1 1 calc R
H5B H 0.7935 -0.1409 0.6047 0.036 Uiso 1 1 calc R
H5C H 0.9078 -0.1443 0.5633 0.036 Uiso 1 1 calc R
C6 C 0.8322(5) 0.0298(3) 0.4850(2) 0.0138(12) Uani 1 1 d .
C7 C 0.8529(5) -0.0387(3) 0.4966(2) 0.0157(12) Uani 1 1 d .
C8 C 0.9091(5) -0.0772(3) 0.4550(2) 0.0193(13) Uani 1 1 d .
H8 H 0.9232 -0.1232 0.4627 0.023 Uiso 1 1 calc R
C9 C 0.9460(5) -0.0481(3) 0.4004(3) 0.0229(13) Uani 1 1 d .
H9 H 0.9844 -0.0753 0.3716 0.027 Uiso 1 1 calc R
C10 C 0.9282(5) 0.0178(3) 0.3878(2) 0.0232(13) Uani 1 1 d .
H10 H 0.9544 0.0360 0.3509 0.028 Uiso 1 1 calc R
C11 C 0.8706(5) 0.0588(3) 0.4301(2) 0.0225(14) Uani 1 1 d .
C12 C 0.8486(5) 0.1282(3) 0.4230(2) 0.0219(14) Uani 1 1 d .
H12 H 0.8733 0.1501 0.3874 0.026 Uiso 1 1 calc R
C13 C 0.7931(5) 0.1638(3) 0.4663(2) 0.0199(13) Uani 1 1 d .
H13 H 0.7790 0.2102 0.4607 0.024 Uiso 1 1 calc R
C14 C 0.7563(5) 0.1321(3) 0.5193(2) 0.0146(12) Uani 1 1 d .
C15 C 0.6963(5) 0.1685(3) 0.5691(2) 0.0203(13) Uani 1 1 d .
H15A H 0.6350 0.1977 0.5519 0.024 Uiso 1 1 calc R
H15B H 0.7539 0.1973 0.5898 0.024 Uiso 1 1 calc R
C16 C 0.4715(5) 0.1064(3) 0.6009(3) 0.0205(13) Uani 1 1 d .
C17 C 0.4053(5) 0.1729(3) 0.6063(3) 0.0259(14) Uani 1 1 d .
H17A H 0.4489 0.2079 0.5853 0.039 Uiso 1 1 calc R
H17B H 0.3973 0.1849 0.6487 0.039 Uiso 1 1 calc R
H17C H 0.3274 0.1683 0.5883 0.039 Uiso 1 1 calc R
C18 C 0.4738(6) 0.0847(4) 0.5352(3) 0.0332(17) Uani 1 1 d .
H18A H 0.3936 0.0762 0.5215 0.050 Uiso 1 1 calc R
H18B H 0.5204 0.0439 0.5311 0.050 Uiso 1 1 calc R
H18C H 0.5086 0.1202 0.5108 0.050 Uiso 1 1 calc R
C19 C 0.4068(5) 0.0526(3) 0.6379(3) 0.0340(17) Uani 1 1 d .
H19A H 0.4067 0.0654 0.6803 0.051 Uiso 1 1 calc R
H19B H 0.4466 0.0096 0.6331 0.051 Uiso 1 1 calc R
H19C H 0.3259 0.0488 0.6236 0.051 Uiso 1 1 calc R
C20 C 0.6545(5) 0.1542(3) 0.6974(2) 0.0201(13) Uani 1 1 d .
C21 C 0.7863(5) 0.1487(3) 0.7096(3) 0.0250(14) Uani 1 1 d .
H21A H 0.8052 0.1715 0.7472 0.038 Uiso 1 1 calc R
H21B H 0.8297 0.1694 0.6766 0.038 Uiso 1 1 calc R
H21C H 0.8082 0.1015 0.7127 0.038 Uiso 1 1 calc R
C22 C 0.6221(6) 0.2286(3) 0.6966(3) 0.0273(15) Uani 1 1 d .
H22A H 0.5378 0.2334 0.6895 0.041 Uiso 1 1 calc R
H22B H 0.6654 0.2511 0.6645 0.041 Uiso 1 1 calc R
H22C H 0.6423 0.2488 0.7353 0.041 Uiso 1 1 calc R
C23 C 0.5881(6) 0.1182(3) 0.7481(3) 0.0306(16) Uani 1 1 d .
H23A H 0.6115 0.1369 0.7868 0.046 Uiso 1 1 calc R
H23B H 0.6069 0.0705 0.7471 0.046 Uiso 1 1 calc R
H23C H 0.5037 0.1242 0.7425 0.046 Uiso 1 1 calc R
C24 C 0.6863(5) -0.0392(3) 0.6749(2) 0.0146(12) Uani 1 1 d .
C25 C 0.7633(5) -0.0446(3) 0.7225(2) 0.0206(13) Uani 1 1 d .
H25 H 0.8210 -0.0110 0.7279 0.025 Uiso 1 1 calc R
C26 C 0.7590(5) -0.0981(3) 0.7629(2) 0.0241(14) Uani 1 1 d .
H26 H 0.8132 -0.1015 0.7951 0.029 Uiso 1 1 calc R
C27 C 0.6740(5) -0.1453(3) 0.7543(2) 0.0199(13) Uani 1 1 d .
C28 C 0.5942(5) -0.1424(3) 0.7089(2) 0.0204(13) Uani 1 1 d .
H28 H 0.5358 -0.1759 0.7045 0.024 Uiso 1 1 calc R
C29 C 0.6008(5) -0.0887(3) 0.6691(2) 0.0189(13) Uani 1 1 d .
H29 H 0.5457 -0.0857 0.6373 0.023 Uiso 1 1 calc R
F30 F 0.6694(3) -0.19892(16) 0.79301(14) 0.0277(8) Uani 1 1 d .
B31 B 1.0089(6) 0.2589(4) 0.5786(3) 0.0253(16) Uani 1 1 d .
F32 F 1.0605(4) 0.23797(18) 0.52568(16) 0.0380(10) Uani 1 1 d .
F33 F 0.8983(4) 0.2811(2) 0.5677(2) 0.0648(14) Uani 1 1 d .
F34 F 1.0009(5) 0.2058(2) 0.6170(2) 0.0803(18) Uani 1 1 d .
F35 F 1.0734(4) 0.3100(3) 0.6034(2) 0.0678(16) Uani 1 1 d .

loop_
_atom_site_aniso_label
_atom_site_aniso_U_11
_atom_site_aniso_U_22
_atom_site_aniso_U_33
_atom_site_aniso_U_23
_atom_site_aniso_U_13
_atom_site_aniso_U_12
Pd1 0.0144(2) 0.0139(2) 0.0127(2) 0.00128(18) 0.00091(18) -0.0003(2)
P2 0.0124(7) 0.0149(7) 0.0154(7) 0.0004(6) 0.0001(6) -0.0008(6)
N3 0.016(2) 0.017(2) 0.015(2) 0.0048(19) 0.000(2) -0.003(2)
O4 0.022(2) 0.0131(19) 0.0158(19) 0.0030(16) 0.0040(16) 0.0004(17)
C5 0.030(3) 0.014(3) 0.028(3) 0.001(3) 0.006(3) 0.006(3)
C6 0.012(3) 0.023(3) 0.006(2) -0.001(2) 0.001(2) -0.004(2)
C7 0.012(3) 0.023(3) 0.012(3) -0.004(2) -0.003(2) -0.001(2)
C8 0.013(3) 0.024(3) 0.021(3) -0.006(3) -0.003(2) 0.000(3)
C9 0.013(3) 0.037(4) 0.019(3) -0.010(3) 0.000(2) 0.000(3)
C10 0.020(3) 0.039(4) 0.010(3) -0.002(3) 0.001(2) -0.006(3)
C11 0.017(3) 0.034(4) 0.016(3) -0.002(3) -0.002(2) 0.000(3)
C12 0.018(3) 0.034(4) 0.013(3) 0.008(3) 0.000(2) -0.004(3)
C13 0.024(3) 0.018(3) 0.017(3) 0.004(2) 0.002(3) 0.001(3)
C14 0.011(3) 0.019(3) 0.014(3) 0.000(2) -0.003(2) -0.005(2)
C15 0.023(3) 0.018(3) 0.020(3) 0.001(2) -0.001(2) -0.001(3)
C16 0.018(3) 0.023(3) 0.020(3) -0.001(3) -0.003(3) 0.003(3)
C17 0.018(3) 0.029(3) 0.031(3) -0.003(3) -0.006(3) 0.004(3)
C18 0.025(4) 0.041(4) 0.033(4) -0.015(3) -0.011(3) 0.001(3)
C19 0.018(3) 0.029(4) 0.055(5) 0.008(3) -0.005(3) -0.008(3)
C20 0.018(3) 0.024(3) 0.018(3) -0.003(3) 0.001(2) 0.001(3)
C21 0.025(4) 0.023(3) 0.027(3) -0.005(3) -0.009(3) 0.002(3)
C22 0.029(4) 0.027(3) 0.026(3) -0.007(3) -0.007(3) 0.005(3)
C23 0.040(4) 0.035(4) 0.017(3) -0.004(3) 0.009(3) -0.003(3)
C24 0.016(3) 0.017(3) 0.011(3) 0.001(2) -0.001(2) 0.001(2)
C25 0.024(3) 0.018(3) 0.020(3) -0.004(2) 0.000(3) -0.004(3)
C26 0.032(4) 0.024(3) 0.016(3) -0.001(2) -0.003(3) 0.000(3)
C27 0.036(4) 0.013(3) 0.011(3) 0.002(2) 0.006(3) 0.000(3)
C28 0.029(4) 0.016(3) 0.016(3) -0.005(2) 0.003(3) -0.001(3)
C29 0.016(3) 0.027(3) 0.014(3) -0.002(3) -0.004(2) 0.000(3)
F30 0.045(2) 0.0192(18) 0.0186(17) 0.0060(14) 0.0040(16) -0.0017(17)
B31 0.026(4) 0.021(4) 0.029(4) -0.004(3) 0.013(3) -0.005(3)
F32 0.057(3) 0.026(2) 0.031(2) 0.0010(17) 0.0205(19) -0.0043(19)
F33 0.031(3) 0.060(3) 0.103(4) -0.027(3) 0.000(3) 0.011(2)
F34 0.139(5) 0.054(3) 0.048(3) 0.023(2) 0.049(3) 0.034(3)
F35 0.033(2) 0.089(4) 0.081(3) -0.057(3) 0.027(2) -0.019(2)

loop_
_atom_type_symbol
_atom_type_description
_atom_type_scat_dispersion_real
_atom_type_scat_dispersion_imag
_atom_type_scat_source
C C 0.0033 0.0016 'International Tables Vol C Tables 4.2.6.8 and 6.1.1.4'
H H 0.0000 0.0000 'International Tables Vol C Tables 4.2.6.8 and 6.1.1.4'
B B 0.0013 0.0007 'International Tables Vol C Tables 4.2.6.8 and 6.1.1.4'
F F 0.0171 0.0103 'International Tables Vol C Tables 4.2.6.8 and 6.1.1.4'
N N 0.0061 0.0033 'International Tables Vol C Tables 4.2.6.8 and 6.1.1.4'
O O 0.0106 0.0060 'International Tables Vol C Tables 4.2.6.8 and 6.1.1.4'
P P 0.1023 0.0942 'International Tables Vol C Tables 4.2.6.8 and 6.1.1.4'
Pd Pd -0.9988 1.0072 'International Tables Vol C Tables 4.2.6.8 and 6.1.1.4'

loop_
_geom_angle_atom_site_label_1
_geom_angle_atom_site_label_2
_geom_angle_atom_site_label_3
_geom_angle
C24 Pd1 N3 172.5(2)
C24 Pd1 O4 96.10(18)
N3 Pd1 O4 76.61(16)
C24 Pd1 P2 102.56(16)
N3 Pd1 P2 84.89(13)
O4 Pd1 P2 160.06(10)
C15 P2 C20 103.7(3)
C15 P2 C16 104.4(3)
C20 P2 C16 115.2(3)
C15 P2 Pd1 100.13(19)
C20 P2 Pd1 119.41(19)
C16 P2 Pd1 111.13(19)
C14 N3 C6 121.1(4)
C14 N3 Pd1 122.0(4)
C6 N3 Pd1 116.9(3)
C7 O4 C5 117.5(4)
C7 O4 Pd1 113.0(3)
C5 O4 Pd1 129.2(3)
O4 C5 H5A 109.5
O4 C5 H5B 109.5
H5A C5 H5B 109.5
O4 C5 H5C 109.5
H5A C5 H5C 109.5
H5B C5 H5C 109.5
N3 C6 C7 118.7(5)
N3 C6 C11 121.3(5)
C7 C6 C11 120.0(5)
C8 C7 O4 125.1(5)
C8 C7 C6 120.1(5)
O4 C7 C6 114.8(4)
C7 C8 C9 119.4(6)
C7 C8 H8 120.3
C9 C8 H8 120.3
C10 C9 C8 122.1(6)
C10 C9 H9 118.9
C8 C9 H9 118.9
C9 C10 C11 119.6(5)
C9 C10 H10 120.2
C11 C10 H10 120.2
C10 C11 C12 125.3(5)
C10 C11 C6 118.7(6)
C12 C11 C6 116.0(5)
C13 C12 C11 121.2(5)
C13 C12 H12 119.4
C11 C12 H12 119.4
C12 C13 C14 119.9(5)
C12 C13 H13 120.0
C14 C13 H13 120.0
N3 C14 C13 120.4(5)
N3 C14 C15 116.9(5)
C13 C14 C15 122.7(5)
C14 C15 P2 112.9(4)
C14 C15 H15A 109.0
P2 C15 H15A 109.0
C14 C15 H15B 109.0
P2 C15 H15B 109.0
H15A C15 H15B 107.8
C18 C16 C17 109.2(5)
C18 C16 C19 108.7(5)
C17 C16 C19 109.1(5)
C18 C16 P2 105.7(4)
C17 C16 P2 113.6(4)
C19 C16 P2 110.4(4)
C16 C17 H17A 109.5
C16 C17 H17B 109.5
H17A C17 H17B 109.5
C16 C17 H17C 109.5
H17A C17 H17C 109.5
H17B C17 H17C 109.5
C16 C18 H18A 109.5
C16 C18 H18B 109.5
H18A C18 H18B 109.5
C16 C18 H18C 109.5
H18A C18 H18C 109.5
H18B C18 H18C 109.5
C16 C19 H19A 109.5
C16 C19 H19B 109.5
H19A C19 H19B 109.5
C16 C19 H19C 109.5
H19A C19 H19C 109.5
H19B C19 H19C 109.5
C21 C20 C22 108.0(5)
C21 C20 C23 108.6(5)
C22 C20 C23 110.2(5)
C21 C20 P2 106.2(4)
C22 C20 P2 113.3(4)
C23 C20 P2 110.4(4)
C20 C21 H21A 109.5
C20 C21 H21B 109.5
H21A C21 H21B 109.5
C20 C21 H21C 109.5
H21A C21 H21C 109.5
H21B C21 H21C 109.5
C20 C22 H22A 109.5
C20 C22 H22B 109.5
H22A C22 H22B 109.5
C20 C22 H22C 109.5
H22A C22 H22C 109.5
H22B C22 H22C 109.5
C20 C23 H23A 109.5
C20 C23 H23B 109.5
H23A C23 H23B 109.5
C20 C23 H23C 109.5
H23A C23 H23C 109.5
H23B C23 H23C 109.5
C25 C24 C29 117.4(5)
C25 C24 Pd1 121.2(4)
C29 C24 Pd1 118.7(4)
C24 C25 C26 122.1(5)
C24 C25 H25 119.0
C26 C25 H25 119.0
C27 C26 C25 117.6(5)
C27 C26 H26 121.2
C25 C26 H26 121.2
C28 C27 C26 123.3(5)
C28 C27 F30 118.2(5)
C26 C27 F30 118.5(5)
C27 C28 C29 117.9(5)
C27 C28 H28 121.0
C29 C28 H28 121.0
C28 C29 C24 121.7(5)
C28 C29 H29 119.1
C24 C29 H29 119.1
F33 B31 F34 107.7(6)
F33 B31 F35 109.0(6)
F34 B31 F35 111.3(6)
F33 B31 F32 110.0(6)
F34 B31 F32 109.0(5)
F35 B31 F32 109.8(5)

loop_
_geom_bond_atom_site_label_1
_geom_bond_atom_site_label_2
_geom_bond_distance
Pd1 C24 2.001(5)
Pd1 N3 2.056(4)
Pd1 O4 2.216(4)
Pd1 P2 2.2175(15)
P2 C15 1.850(6)
P2 C20 1.859(6)
P2 C16 1.870(6)
N3 C14 1.335(7)
N3 C6 1.366(7)
O4 C7 1.381(6)
O4 C5 1.455(6)
C5 H5A 0.9800
C5 H5B 0.9800
C5 H5C 0.9800
C6 C7 1.416(8)
C6 C11 1.425(8)
C7 C8 1.366(8)
C8 C9 1.415(8)
C8 H8 0.9500
C9 C10 1.365(9)
C9 H9 0.9500
C10 C11 1.412(8)
C10 H10 0.9500
C11 C12 1.423(8)
C12 C13 1.356(8)
C12 H12 0.9500
C13 C14 1.408(7)
C13 H13 0.9500
C14 C15 1.494(8)
C15 H15A 0.9900
C15 H15B 0.9900
C16 C18 1.530(8)
C16 C17 1.537(8)
C16 C19 1.545(8)
C17 H17A 0.9800
C17 H17B 0.9800
C17 H17C 0.9800
C18 H18A 0.9800
C18 H18B 0.9800
C18 H18C 0.9800
C19 H19A 0.9800
C19 H19B 0.9800
C19 H19C 0.9800
C20 C21 1.534(8)
C20 C22 1.536(8)
C20 C23 1.540(8)
C21 H21A 0.9800
C21 H21B 0.9800
C21 H21C 0.9800
C22 H22A 0.9800
C22 H22B 0.9800
C22 H22C 0.9800
C23 H23A 0.9800
C23 H23B 0.9800
C23 H23C 0.9800
C24 C25 1.382(8)
C24 C29 1.399(8)
C25 C26 1.401(8)
C25 H25 0.9500
C26 C27 1.369(8)
C26 H26 0.9500
C27 C28 1.363(8)
C27 F30 1.379(6)
C28 C29 1.397(8)
C28 H28 0.9500
C29 H29 0.9500
B31 F33 1.362(9)
B31 F34 1.369(8)
B31 F35 1.376(8)
B31 F32 1.385(8)
